data_4028973
loop_
_publ_author_name
'Ramkumar, Nagarajan'
'Nagarajan, Rajagopal'

_publ_section_title
;
 Total synthesis of ellipticine quinones, olivacine, and calothrixin B.
;
_journal_issue 2
_journal_name_full 'The Journal of organic chemistry'
_journal_page_first 736
_journal_page_last 741
_journal_paper_doi 10.1021/jo402593w
_journal_volume 79
_journal_year 2014
_chemical_formula_moiety 'C18 H16 N2 O4'
_chemical_formula_sum 'C18 H16 N2 O4'
_chemical_formula_weight 324.33
_chemical_name_systematic
; 
 ? 
;
_space_group_IT_number 14
_symmetry_cell_setting monoclinic
_symmetry_space_group_name_Hall '-P 2yn'
_symmetry_space_group_name_H-M 'P 1 21/n 1'
_atom_sites_solution_hydrogens geom
_atom_sites_solution_primary direct
_atom_sites_solution_secondary difmap
_audit_creation_method SHELXL-97
_cell_angle_alpha 90.00
_cell_angle_beta 114.882(8)
_cell_angle_gamma 90.00
_cell_formula_units_Z 4
_cell_length_a 15.764(8)
_cell_length_b 6.382(3)
_cell_length_c 17.533(9)
_cell_measurement_reflns_used 4314
_cell_measurement_temperature 298
_cell_measurement_theta_max 25.06
_cell_measurement_theta_min 2.28
_cell_volume 1600.2(14)
_computing_cell_refinement 'Bruker SMART'
_computing_data_collection 'Bruker SMART'
_computing_data_reduction 'Bruker SAINT'
_computing_molecular_graphics 'Bruker SHELXTL'
_computing_publication_material 'Bruker SHELXTL'
_computing_structure_refinement 'SHELXL-97 (Sheldrick, 1997)'
_computing_structure_solution 'SHELXS-97 (Sheldrick, 1990)'
_diffrn_ambient_temperature 298
_diffrn_measured_fraction_theta_full 0.997
_diffrn_measured_fraction_theta_max 0.997
_diffrn_measurement_device_type 'CCD area detector'
_diffrn_measurement_method 'phi and omega scans'
_diffrn_radiation_monochromator graphite
_diffrn_radiation_source 'fine-focus sealed tube'
_diffrn_radiation_type MoK\a
_diffrn_radiation_wavelength 0.71073
_diffrn_reflns_av_R_equivalents 0.0360
_diffrn_reflns_av_sigmaI/netI 0.0278
_diffrn_reflns_limit_h_max 18
_diffrn_reflns_limit_h_min -18
_diffrn_reflns_limit_k_max 7
_diffrn_reflns_limit_k_min -7
_diffrn_reflns_limit_l_max 20
_diffrn_reflns_limit_l_min -20
_diffrn_reflns_number 14515
_diffrn_reflns_theta_full 25.08
_diffrn_reflns_theta_max 25.08
_diffrn_reflns_theta_min 1.46
_exptl_absorpt_coefficient_mu 0.097
_exptl_absorpt_correction_T_max 0.9857
_exptl_absorpt_correction_T_min 0.9716
_exptl_absorpt_correction_type multi-scan
_exptl_crystal_colour ORANGE
_exptl_crystal_density_diffrn 1.346
_exptl_crystal_density_method 'not measured'
_exptl_crystal_description NEEDLE
_exptl_crystal_F_000 680
_exptl_crystal_size_max 0.30
_exptl_crystal_size_mid 0.20
_exptl_crystal_size_min 0.15
_refine_diff_density_max 0.286
_refine_diff_density_min -0.270
_refine_diff_density_rms 0.059
_refine_ls_extinction_method none
_refine_ls_goodness_of_fit_ref 1.363
_refine_ls_hydrogen_treatment mixed
_refine_ls_matrix_type full
_refine_ls_number_parameters 223
_refine_ls_number_reflns 2844
_refine_ls_number_restraints 0
_refine_ls_restrained_S_all 1.363
_refine_ls_R_factor_all 0.1033
_refine_ls_R_factor_gt 0.0971
_refine_ls_shift/su_max 0.000
_refine_ls_shift/su_mean 0.000
_refine_ls_structure_factor_coef Fsqd
_refine_ls_weighting_details 'calc w=1/[\s^2^(Fo^2^)+(0.0400P)^2^+2.5014P] where P=(Fo^2^+2Fc^2^)/3'
_refine_ls_weighting_scheme calc
_refine_ls_wR_factor_gt 0.1914
_refine_ls_wR_factor_ref 0.1940
_reflns_number_gt 2625
_reflns_number_total 2844
_reflns_threshold_expression >2sigma(I)
_cod_data_source_file jo402593w_si_003.cif
_cod_data_source_block 4
_cod_depositor_comments
;
The following automatic conversions were performed:

'_symmetry_cell_setting' value 'Monoclinic' changed to 'monoclinic'
according to
/usr/data/users/saulius/automatic-downloads/current/ACS/lib/dictionaries/cif_core.dic
dictionary named 'cif_core.dic' version 2.4.2 from
2011-04-26.

'_exptl_absorpt_correction_type' value 'MULTI-SCAN'
changed to 'multi-scan' according to
/usr/data/users/saulius/automatic-downloads/current/ACS/lib/dictionaries/cif_core.dic
dictionary named 'cif_core.dic' version 2.4.2 from
2011-04-26.

'_refine_ls_hydrogen_treatment' value 'MIXED' changed to
'mixed' according to
/usr/data/users/saulius/automatic-downloads/current/ACS/lib/dictionaries/cif_core.dic
dictionary named 'cif_core.dic' version 2.4.2 from 2011-04-26.

Automatic conversion script
Id: cif_fix_values 2281 2013-09-26 08:29:07Z andrius 
;
_cod_original_cell_volume 1600.1(14)
_cod_original_sg_symbol_H-M 'P2(1)/n  '
_cod_database_code 4028973

loop_
_symmetry_equiv_pos_as_xyz
'x, y, z'
'-x+1/2, y+1/2, -z+1/2'
'-x, -y, -z'
'x-1/2, -y-1/2, z-1/2'

loop_
_atom_site_label
_atom_site_type_symbol
_atom_site_fract_x
_atom_site_fract_y
_atom_site_fract_z
_atom_site_U_iso_or_equiv
_atom_site_adp_type
_atom_site_occupancy
_atom_site_symmetry_multiplicity
_atom_site_calc_flag
_atom_site_refinement_flags
O4 O 0.76016(18) 0.6615(4) 0.15915(17) 0.0466(7) Uani 1 1 d .
N1 N 1.0006(2) 0.5233(5) 0.2447(2) 0.0382(8) Uani 1 1 d .
C3 C 1.0422(2) 0.3548(6) 0.2272(2) 0.0346(8) Uani 1 1 d .
C4 C 0.9739(2) 0.2413(5) 0.1623(2) 0.0323(8) Uani 1 1 d .
O3 O 0.8817(2) 0.8189(5) 0.2603(2) 0.0689(10) Uani 1 1 d .
O1 O 1.1262(2) -0.1733(5) 0.1441(2) 0.0662(10) Uani 1 1 d .
N2 N 0.6198(2) 0.7037(6) -0.1213(2) 0.0535(10) Uani 1 1 d .
C10 C 0.7376(2) 0.4389(6) 0.0052(2) 0.0358(9) Uani 1 1 d .
O2 O 0.7818(2) 0.1016(4) 0.0583(2) 0.0685(10) Uani 1 1 d .
C2 C 0.9988(3) 0.0581(6) 0.1318(2) 0.0372(9) Uani 1 1 d .
H2 H 0.9540 -0.0211 0.0894 0.045 Uiso 1 1 calc R
C8 C 0.9086(2) 0.5266(6) 0.1921(2) 0.0341(8) Uani 1 1 d .
C5 C 1.1359(3) 0.2936(7) 0.2625(2) 0.0440(10) Uani 1 1 d .
H5 H 1.1810 0.3704 0.3055 0.053 Uiso 1 1 calc R
C18 C 0.8504(3) 0.6863(6) 0.2078(2) 0.0405(9) Uani 1 1 d .
C9 C 0.8004(2) 0.2858(6) 0.0691(2) 0.0383(9) Uani 1 1 d .
C1 C 1.0910(3) 0.0000(6) 0.1666(3) 0.0449(10) Uani 1 1 d .
C7 C 0.8883(2) 0.3546(5) 0.1387(2) 0.0323(8) Uani 1 1 d .
C14 C 0.7694(3) 0.6243(6) -0.0128(2) 0.0428(10) Uani 1 1 d .
H14 H 0.8313 0.6649 0.0175 0.051 Uiso 1 1 calc R
C12 C 0.5896(3) 0.5241(8) -0.1034(3) 0.0571(12) Uani 1 1 d .
H12 H 0.5272 0.4887 -0.1341 0.069 Uiso 1 1 calc R
C11 C 0.6449(3) 0.3883(7) -0.0425(3) 0.0504(11) Uani 1 1 d .
H11 H 0.6205 0.2632 -0.0332 0.060 Uiso 1 1 calc R
C6 C 1.1588(3) 0.1178(7) 0.2317(3) 0.0498(11) Uani 1 1 d .
H6 H 1.2208 0.0742 0.2542 0.060 Uiso 1 1 calc R
C17 C 1.0639(3) -0.3048(7) 0.0809(3) 0.0536(11) Uani 1 1 d .
H17A H 1.0158 -0.3520 0.0969 0.080 Uiso 1 1 calc R
H17B H 1.0973 -0.4234 0.0738 0.080 Uiso 1 1 calc R
H17C H 1.0361 -0.2285 0.0290 0.080 Uiso 1 1 calc R
C13 C 0.7089(3) 0.7493(7) -0.0761(3) 0.0518(11) Uani 1 1 d .
H13 H 0.7320 0.8733 -0.0879 0.062 Uiso 1 1 calc R
C15 C 0.6966(3) 0.8076(8) 0.1716(3) 0.0645(14) Uani 1 1 d .
H15A H 0.7239 0.9467 0.1826 0.077 Uiso 1 1 calc R
H15B H 0.6853 0.7648 0.2196 0.077 Uiso 1 1 calc R
C16 C 0.6089(3) 0.8110(11) 0.0963(4) 0.0898(19) Uani 1 1 d .
H16A H 0.6199 0.8627 0.0499 0.135 Uiso 1 1 calc R
H16B H 0.5651 0.9008 0.1054 0.135 Uiso 1 1 calc R
H16C H 0.5839 0.6716 0.0841 0.135 Uiso 1 1 calc R
H1 H 1.028(2) 0.609(6) 0.280(2) 0.022(9) Uiso 1 1 d .

loop_
_atom_site_aniso_label
_atom_site_aniso_U_11
_atom_site_aniso_U_22
_atom_site_aniso_U_33
_atom_site_aniso_U_23
_atom_site_aniso_U_13
_atom_site_aniso_U_12
O4 0.0366(15) 0.0526(17) 0.0464(16) -0.0097(13) 0.0135(13) 0.0045(13)
N1 0.0323(18) 0.0404(19) 0.0330(18) -0.0087(16) 0.0049(15) -0.0075(15)
C3 0.0321(19) 0.037(2) 0.0323(19) 0.0029(16) 0.0110(16) -0.0011(16)
C4 0.0301(18) 0.0328(19) 0.0296(19) 0.0037(15) 0.0081(16) -0.0038(15)
O3 0.0510(19) 0.070(2) 0.070(2) -0.0360(19) 0.0092(16) 0.0049(16)
O1 0.0422(17) 0.061(2) 0.084(2) -0.0211(18) 0.0149(16) 0.0085(15)
N2 0.051(2) 0.053(2) 0.041(2) 0.0070(17) 0.0048(17) 0.0069(18)
C10 0.033(2) 0.037(2) 0.031(2) -0.0074(16) 0.0078(16) 0.0003(16)
O2 0.0472(18) 0.0343(17) 0.086(2) 0.0004(16) -0.0093(16) -0.0051(13)
C2 0.035(2) 0.035(2) 0.035(2) -0.0012(16) 0.0074(17) -0.0065(16)
C8 0.0308(19) 0.035(2) 0.034(2) 0.0046(16) 0.0110(16) -0.0040(15)
C5 0.033(2) 0.051(2) 0.040(2) -0.0051(19) 0.0080(18) -0.0073(18)
C18 0.040(2) 0.042(2) 0.035(2) -0.0027(18) 0.0126(18) -0.0015(18)
C9 0.033(2) 0.032(2) 0.044(2) -0.0015(17) 0.0098(17) -0.0028(16)
C1 0.039(2) 0.044(2) 0.050(2) 0.001(2) 0.0171(19) 0.0033(19)
C7 0.0298(19) 0.0297(18) 0.0336(19) 0.0030(15) 0.0096(16) -0.0014(15)
C14 0.037(2) 0.042(2) 0.039(2) -0.0013(18) 0.0055(18) -0.0054(17)
C12 0.035(2) 0.066(3) 0.052(3) 0.007(2) 0.000(2) 0.002(2)
C11 0.036(2) 0.049(2) 0.052(3) 0.003(2) 0.004(2) -0.0062(19)
C6 0.028(2) 0.058(3) 0.055(3) -0.001(2) 0.0101(19) 0.0054(19)
C17 0.061(3) 0.046(2) 0.056(3) -0.003(2) 0.026(2) 0.007(2)
C13 0.056(3) 0.043(2) 0.043(2) 0.0073(19) 0.008(2) -0.001(2)
C15 0.052(3) 0.076(3) 0.065(3) -0.012(3) 0.024(2) 0.016(2)
C16 0.047(3) 0.116(5) 0.099(4) -0.013(4) 0.024(3) 0.018(3)

loop_
_atom_type_symbol
_atom_type_description
_atom_type_scat_dispersion_real
_atom_type_scat_dispersion_imag
_atom_type_scat_source
C C 0.0033 0.0016 'International Tables Vol C Tables 4.2.6.8 and 6.1.1.4'
H H 0.0000 0.0000 'International Tables Vol C Tables 4.2.6.8 and 6.1.1.4'
N N 0.0061 0.0033 'International Tables Vol C Tables 4.2.6.8 and 6.1.1.4'
O O 0.0106 0.0060 'International Tables Vol C Tables 4.2.6.8 and 6.1.1.4'

loop_
_geom_angle_atom_site_label_1
_geom_angle_atom_site_label_2
_geom_angle_atom_site_label_3
_geom_angle
C18 O4 C15 116.7(3)
C8 N1 C3 109.8(3)
C8 N1 H1 126(2)
C3 N1 H1 124(2)
N1 C3 C5 130.0(3)
N1 C3 C4 108.3(3)
C5 C3 C4 121.7(4)
C3 C4 C2 119.9(3)
C3 C4 C7 106.5(3)
C2 C4 C7 133.6(3)
C1 O1 C17 118.4(3)
C13 N2 C12 116.3(4)
C14 C10 C11 117.2(4)
C14 C10 C9 122.9(3)
C11 C10 C9 119.8(3)
C1 C2 C4 117.9(3)
C1 C2 H2 121.0
C4 C2 H2 121.0
N1 C8 C7 108.9(3)
N1 C8 C18 117.2(3)
C7 C8 C18 133.5(3)
C6 C5 C3 117.7(4)
C6 C5 H5 121.2
C3 C5 H5 121.2
O3 C18 O4 124.3(4)
O3 C18 C8 123.2(4)
O4 C18 C8 112.4(3)
O2 C9 C7 120.1(3)
O2 C9 C10 118.4(3)
C7 C9 C10 121.2(3)
O1 C1 C2 125.0(4)
O1 C1 C6 113.8(3)
C2 C1 C6 121.2(4)
C8 C7 C4 106.4(3)
C8 C7 C9 131.4(3)
C4 C7 C9 122.1(3)
C13 C14 C10 119.4(4)
C13 C14 H14 120.3
C10 C14 H14 120.3
N2 C12 C11 123.9(4)
N2 C12 H12 118.0
C11 C12 H12 118.0
C12 C11 C10 119.3(4)
C12 C11 H11 120.4
C10 C11 H11 120.4
C5 C6 C1 121.7(4)
C5 C6 H6 119.2
C1 C6 H6 119.2
O1 C17 H17A 109.5
O1 C17 H17B 109.5
H17A C17 H17B 109.5
O1 C17 H17C 109.5
H17A C17 H17C 109.5
H17B C17 H17C 109.5
N2 C13 C14 123.9(4)
N2 C13 H13 118.0
C14 C13 H13 118.0
O4 C15 C16 109.0(4)
O4 C15 H15A 109.9
C16 C15 H15A 109.9
O4 C15 H15B 109.9
C16 C15 H15B 109.9
H15A C15 H15B 108.3
C15 C16 H16A 109.5
C15 C16 H16B 109.5
H16A C16 H16B 109.5
C15 C16 H16C 109.5
H16A C16 H16C 109.5
H16B C16 H16C 109.5

loop_
_geom_bond_atom_site_label_1
_geom_bond_atom_site_label_2
_geom_bond_distance
O4 C18 1.325(5)
O4 C15 1.451(5)
N1 C8 1.352(5)
N1 C3 1.361(5)
N1 H1 0.80(4)
C3 C5 1.395(5)
C3 C4 1.396(5)
C4 C2 1.408(5)
C4 C7 1.430(5)
O3 C18 1.194(5)
O1 C1 1.368(5)
O1 C17 1.407(5)
N2 C13 1.323(5)
N2 C12 1.329(6)
C10 C14 1.373(5)
C10 C11 1.382(5)
C10 C9 1.502(5)
O2 C9 1.207(5)
C2 C1 1.371(5)
C2 H2 0.9300
C8 C7 1.389(5)
C8 C18 1.472(5)
C5 C6 1.358(6)
C5 H5 0.9300
C9 C7 1.476(5)
C1 C6 1.408(6)
C14 C13 1.373(5)
C14 H14 0.9300
C12 C11 1.367(6)
C12 H12 0.9300
C11 H11 0.9300
C6 H6 0.9300
C17 H17A 0.9600
C17 H17B 0.9600
C17 H17C 0.9600
C13 H13 0.9300
C15 C16 1.455(7)
C15 H15A 0.9700
C15 H15B 0.9700
C16 H16A 0.9600
C16 H16B 0.9600
C16 H16C 0.9600
